data_8105316
loop_
_publ_author_name
'Zhang, Lan'
'Ren, Yong'
'Wang, Qiang'
'Ding, Wu-Xiu'
'Fei, Wen-Bo'

_publ_section_title
;
 Crystal structure of catena-poly[tetrakis(\m2-trifluoroacetato-\k2
 O:O&#x2032;)(\m2-2,5-dimethylpyrazine-\k2 N,N&#x2032;)dicopper(II)],
 C7H4CuF6NO4
;
_journal_issue 4
_journal_name_full 'Zeitschrift f\"ur Kristallographie - New Crystal Structures'
_journal_page_first 875
_journal_page_last 877
_journal_paper_doi 10.1515/ncrs-2020-0073
_journal_volume 235
_journal_year 2020
_chemical_formula_moiety 'C7 H4 Cu F6 N O4'
_chemical_formula_sum 'C7 H4 Cu F6 N O4'
_chemical_formula_weight 343.65
_chemical_name_systematic
;
catena-poly[bis(\m2-\h1:\h1-trifluoroacetate-\k2 O:O')-
hemi(\m2-2,5-dimethylpyrazine-\k2 N,N')-copper(II)
;
_space_group_crystal_system triclinic
_space_group_IT_number 2
_space_group_name_Hall '-P 1'
_space_group_name_H-M_alt 'P -1'
_atom_sites_solution_hydrogens geom
_atom_sites_solution_primary dual
_cell_angle_alpha 75.042(3)
_cell_angle_beta 68.601(2)
_cell_angle_gamma 89.809(3)
_cell_formula_units_Z 2
_cell_length_a 8.5122(5)
_cell_length_b 8.5458(6)
_cell_length_c 8.8674(6)
_cell_measurement_reflns_used 7257
_cell_measurement_temperature 152.41
_cell_measurement_theta_max 26.44
_cell_measurement_theta_min 2.48
_cell_volume 577.26(7)
_computing_cell_refinement 'SAINT (Bruker, 2016) [1]'
_computing_data_collection 'SAINT (Bruker, 2016) [1]'
_computing_data_reduction 'SAINT (Bruker, 2016) [1]'
_computing_molecular_graphics 'Diamond 4.0 [3]'
_computing_publication_material 'Olex2 (Dolomanov et al., 2009) [4]'
_computing_structure_refinement 'ShelXL (Sheldrick, 2015) [2]'
_computing_structure_solution 'ShelXT (Sheldrick, 2015) [2]'
_diffrn_ambient_temperature 152.41
_diffrn_measured_fraction_theta_full 1.000
_diffrn_measured_fraction_theta_max 0.998
_diffrn_measurement_device_type 'Bruker APEX-II CCD'
_diffrn_measurement_method '\f and \w scans'
_diffrn_radiation_type MoK\a
_diffrn_radiation_wavelength 0.71073
_diffrn_reflns_av_R_equivalents 0.0397
_diffrn_reflns_av_unetI/netI 0.0277
_diffrn_reflns_Laue_measured_fraction_full 1.000
_diffrn_reflns_Laue_measured_fraction_max 0.998
_diffrn_reflns_limit_h_max 10
_diffrn_reflns_limit_h_min -10
_diffrn_reflns_limit_k_max 10
_diffrn_reflns_limit_k_min -10
_diffrn_reflns_limit_l_max 11
_diffrn_reflns_limit_l_min -11
_diffrn_reflns_number 12313
_diffrn_reflns_point_group_measured_fraction_full 1.000
_diffrn_reflns_point_group_measured_fraction_max 0.998
_diffrn_reflns_theta_full 25.242
_diffrn_reflns_theta_max 26.442
_diffrn_reflns_theta_min 2.480
_diffrn_standards_number 0
_exptl_absorpt_coefficient_mu 1.982
_exptl_absorpt_correction_T_max 0.7454
_exptl_absorpt_correction_T_min 0.5790
_exptl_absorpt_correction_type multi-scan
_exptl_absorpt_process_details
; 
 'SADABS-2016/2 (Bruker,2016/2) was used for absorption correction. wR2(int)
 was 0.0851 before and 0.0548 after correction. The Ratio of minimum to 
maximum transmission is 0.7768. The \l/2 correction factor is Not present.
;
_exptl_crystal_colour green
_exptl_crystal_colour_primary green
_exptl_crystal_density_diffrn 1.977
_exptl_crystal_description block
_exptl_crystal_F_000 336
_exptl_crystal_size_max 0.11
_exptl_crystal_size_mid 0.1
_exptl_crystal_size_min 0.1
_refine_diff_density_max 0.326
_refine_diff_density_min -0.540
_refine_diff_density_rms 0.082
_refine_ls_extinction_coef .
_refine_ls_extinction_method none
_refine_ls_goodness_of_fit_ref 1.085
_refine_ls_hydrogen_treatment constr
_refine_ls_matrix_type full
_refine_ls_number_parameters 201
_refine_ls_number_reflns 2373
_refine_ls_number_restraints 72
_refine_ls_restrained_S_all 1.084
_refine_ls_R_factor_all 0.0295
_refine_ls_R_factor_gt 0.0247
_refine_ls_shift/su_max 0.001
_refine_ls_shift/su_mean 0.000
_refine_ls_structure_factor_coef Fsqd
_refine_ls_weighting_details 'w=1/[\s^2^(Fo^2^)+(0.0297P)^2^+0.3368P] where P=(Fo^2^+2Fc^2^)/3'
_refine_ls_weighting_scheme calc
_refine_ls_wR_factor_gt 0.0603
_refine_ls_wR_factor_ref 0.0625
_reflns_Friedel_coverage 0.000
_reflns_Friedel_fraction_full .
_reflns_Friedel_fraction_max .
_reflns_number_gt 2162
_reflns_number_total 2373
_reflns_threshold_expression 'I > 2\s(I)'
_cod_data_source_file suppl_ncrs-2020-0073_suppl.cif
_cod_data_source_block mo_1223_1_0m
_cod_database_code 8105316
_shelx_space_group_comment
;
The symmetry employed for this shelxl refinement is uniquely defined
by the following loop, which should always be used as a source of
symmetry information in preference to the above space-group names.
They are only intended as comments.
;
_shelx_estimated_absorpt_t_max 0.826
_shelx_estimated_absorpt_t_min 0.811
_olex2_refinement_description
;
1. Fixed Uiso
 At 1.2 times of:
  All C(H) groups
 At 1.5 times of:
  All C(H,H,H) groups
2. Uiso/Uaniso restraints and constraints
Uanis(F1) \\sim Ueq, Uanis(F2) \\sim Ueq, Uanis(F3) \\sim Ueq, Uanis(F2A) \\sim
Ueq, Uanis(F1A) \\sim Ueq, Uanis(F3A) \\sim Ueq: with sigma of 0.01 and sigma
for terminal atoms of 0.02
3. Rigid body (RIGU) restrains
 F1, F2, F3, F2A, F1A, F3A, C2
 with sigma for 1-2 distances of 0.004 and sigma for 1-3 distances of 0.004
4. Others
 Sof(F2A)=Sof(F1A)=Sof(F3A)=1-FVAR(1)
 Sof(F1)=Sof(F2)=Sof(F3)=FVAR(1)
5.a Aromatic/amide H refined with riding coordinates:
 C7(H7)
5.b Idealised Me refined as rotating group:
 C6(H6B,H6A,H6C)
;

loop_
_space_group_symop_operation_xyz
'x, y, z'
'-x, -y, -z'

loop_
_atom_site_label
_atom_site_type_symbol
_atom_site_fract_x
_atom_site_fract_y
_atom_site_fract_z
_atom_site_U_iso_or_equiv
_atom_site_adp_type
_atom_site_occupancy
_atom_site_site_symmetry_order
_atom_site_calc_flag
_atom_site_refinement_flags_posn
_atom_site_refinement_flags_adp
_atom_site_refinement_flags_occupancy
_atom_site_disorder_assembly
_atom_site_disorder_group
Cu1 Cu 0.35990(3) 0.48376(3) 0.64634(3) 0.01308(9) Uani 1 1 d . . . . .
F1 F 0.874(2) 0.1717(15) 0.687(2) 0.039(2) Uani 0.44(5) 1 d . U P A 1
F2 F 0.672(3) 0.172(4) 0.917(2) 0.069(5) Uani 0.44(5) 1 d . U P A 1
F3 F 0.853(3) 0.3764(17) 0.784(4) 0.065(4) Uani 0.44(5) 1 d . U P A 1
F4 F 0.2095(2) 0.00008(18) 0.5769(2) 0.0449(4) Uani 1 1 d . . . . .
F5 F 0.4283(2) 0.01750(18) 0.3555(2) 0.0435(4) Uani 1 1 d . . . . .
F6 F 0.2204(2) 0.1558(2) 0.3423(3) 0.0560(5) Uani 1 1 d . . . . .
O1 O 0.50898(18) 0.36244(19) 0.74919(19) 0.0231(3) Uani 1 1 d . . . . .
O2 O 0.73672(19) 0.38546(19) 0.51141(19) 0.0236(3) Uani 1 1 d . . . . .
O3 O 0.29996(18) 0.28875(18) 0.59147(19) 0.0216(3) Uani 1 1 d . . . . .
O4 O 0.52910(19) 0.31296(18) 0.35387(19) 0.0228(3) Uani 1 1 d . . . . .
N1 N 0.14058(19) 0.4814(2) 0.8672(2) 0.0133(3) Uani 1 1 d . . . . .
C1 C 0.6568(3) 0.3429(2) 0.6666(3) 0.0178(4) Uani 1 1 d . . . . .
C2 C 0.7568(3) 0.2600(3) 0.7727(3) 0.0330(6) Uani 1 1 d . U . . .
C3 C 0.3892(2) 0.2485(2) 0.4639(2) 0.0161(4) Uani 1 1 d . . . . .
C4 C 0.3113(3) 0.1027(3) 0.4344(3) 0.0251(5) Uani 1 1 d . . . . .
C5 C 0.0643(2) 0.3537(2) 1.0019(2) 0.0135(4) Uani 1 1 d . . . . .
C6 C 0.1313(3) 0.1915(2) 1.0052(3) 0.0221(5) Uani 1 1 d . . . . .
H6B H 0.126447 0.156633 0.909901 0.033 Uiso 1 1 calc GR . . . .
H6A H 0.062204 0.111593 1.110942 0.033 Uiso 1 1 calc GR . . . .
H6C H 0.249056 0.199833 0.997047 0.033 Uiso 1 1 calc GR . . . .
C7 C 0.0766(2) 0.6245(2) 0.8661(2) 0.0147(4) Uani 1 1 d . . . . .
H7 H 0.129803 0.715167 0.771106 0.018 Uiso 1 1 calc R . . . .
F2A F 0.656(2) 0.1325(14) 0.9013(19) 0.050(2) Uani 0.56(5) 1 d . U P A 2
F1A F 0.8906(19) 0.203(3) 0.6933(19) 0.066(3) Uani 0.56(5) 1 d . U P A 2
F3A F 0.792(3) 0.3625(16) 0.847(3) 0.071(3) Uani 0.56(5) 1 d . U P A 2

loop_
_atom_site_aniso_label
_atom_site_aniso_U_11
_atom_site_aniso_U_22
_atom_site_aniso_U_33
_atom_site_aniso_U_23
_atom_site_aniso_U_13
_atom_site_aniso_U_12
Cu1 0.01086(12) 0.01522(13) 0.01079(13) -0.00450(9) -0.00076(9) 0.00139(9)
F1 0.047(4) 0.027(4) 0.058(4) -0.014(2) -0.034(3) 0.021(2)
F2 0.058(5) 0.099(11) 0.034(4) 0.016(6) -0.023(3) 0.022(6)
F3 0.080(7) 0.057(4) 0.105(10) -0.034(5) -0.079(7) 0.013(4)
F4 0.0501(9) 0.0234(8) 0.0449(10) -0.0082(7) -0.0002(7) -0.0179(7)
F5 0.0430(9) 0.0329(8) 0.0559(11) -0.0315(8) -0.0070(8) -0.0004(7)
F6 0.0766(13) 0.0429(10) 0.0815(14) -0.0211(9) -0.0645(12) 0.0033(9)
O1 0.0207(8) 0.0297(8) 0.0170(8) -0.0029(6) -0.0075(6) 0.0055(6)
O2 0.0204(7) 0.0293(9) 0.0209(8) -0.0063(7) -0.0082(6) 0.0104(6)
O3 0.0200(7) 0.0212(8) 0.0202(8) -0.0080(6) -0.0020(6) -0.0043(6)
O4 0.0213(7) 0.0211(8) 0.0223(8) -0.0097(6) -0.0015(6) -0.0038(6)
N1 0.0126(7) 0.0147(8) 0.0119(8) -0.0048(6) -0.0033(6) 0.0020(6)
C1 0.0215(10) 0.0134(10) 0.0228(11) -0.0061(8) -0.0124(9) 0.0027(8)
C2 0.0371(14) 0.0345(14) 0.0357(14) -0.0069(11) -0.0251(11) 0.0093(11)
C3 0.0187(9) 0.0141(10) 0.0160(10) -0.0034(8) -0.0075(8) 0.0025(8)
C4 0.0271(11) 0.0189(11) 0.0305(12) -0.0090(9) -0.0105(10) -0.0014(9)
C5 0.0135(9) 0.0139(9) 0.0118(9) -0.0030(7) -0.0036(7) 0.0005(7)
C6 0.0243(11) 0.0149(10) 0.0170(10) -0.0011(8) 0.0014(8) 0.0050(8)
C7 0.0139(9) 0.0140(9) 0.0116(9) -0.0017(7) -0.0007(7) 0.0001(7)
F2A 0.057(3) 0.041(3) 0.043(4) 0.015(2) -0.026(2) 0.009(2)
F1A 0.037(3) 0.098(8) 0.058(4) -0.007(5) -0.022(3) 0.040(5)
F3A 0.096(8) 0.074(4) 0.092(7) -0.037(4) -0.083(6) 0.023(4)

loop_
_atom_type_symbol
_atom_type_description
_atom_type_scat_dispersion_real
_atom_type_scat_dispersion_imag
_atom_type_scat_source
C C 0.0033 0.0016 'International Tables Vol C Tables 4.2.6.8 and 6.1.1.4'
H H 0.0000 0.0000 'International Tables Vol C Tables 4.2.6.8 and 6.1.1.4'
Cu Cu 0.3201 1.2651 'International Tables Vol C Tables 4.2.6.8 and 6.1.1.4'
F F 0.0171 0.0103 'International Tables Vol C Tables 4.2.6.8 and 6.1.1.4'
N N 0.0061 0.0033 'International Tables Vol C Tables 4.2.6.8 and 6.1.1.4'
O O 0.0106 0.0060 'International Tables Vol C Tables 4.2.6.8 and 6.1.1.4'

loop_
_geom_angle_atom_site_label_1
_geom_angle_atom_site_label_2
_geom_angle_atom_site_label_3
_geom_angle
_geom_angle_site_symmetry_1
_geom_angle_site_symmetry_3
O1 Cu1 Cu1 82.41(4) . 2_666
O1 Cu1 O2 165.02(6) . 2_666
O1 Cu1 O3 90.38(7) . .
O1 Cu1 O4 88.18(7) . 2_666
O1 Cu1 N1 100.89(6) . .
O2 Cu1 Cu1 82.63(4) 2_666 2_666
O2 Cu1 O4 89.17(7) 2_666 2_666
O2 Cu1 N1 93.99(6) 2_666 .
O3 Cu1 Cu1 82.49(4) . 2_666
O3 Cu1 O2 88.41(7) . 2_666
O3 Cu1 O4 165.17(6) . 2_666
O3 Cu1 N1 101.27(6) . .
O4 Cu1 Cu1 82.69(4) 2_666 2_666
O4 Cu1 N1 93.49(6) 2_666 .
N1 Cu1 Cu1 174.91(5) . 2_666
C1 O1 Cu1 123.16(14) . .
C1 O2 Cu1 122.19(13) . 2_666
C3 O3 Cu1 123.09(13) . .
C3 O4 Cu1 122.28(13) . 2_666
C5 N1 Cu1 127.14(13) . .
C7 N1 Cu1 114.69(13) . .
C7 N1 C5 118.17(16) . .
O1 C1 O2 129.51(19) . .
O1 C1 C2 114.74(19) . .
O2 C1 C2 115.70(19) . .
F1 C2 C1 110.4(8) . .
F2 C2 F1 109.1(15) . .
F2 C2 F3 109.1(10) . .
F2 C2 C1 116.6(11) . .
F3 C2 F1 103.0(11) . .
F3 C2 C1 107.9(7) . .
F2A C2 C1 109.5(7) . .
F1A C2 C1 115.2(8) . .
F1A C2 F2A 106.9(11) . .
F1A C2 F3A 110.6(7) . .
F3A C2 C1 109.0(6) . .
F3A C2 F2A 105.3(9) . .
O3 C3 O4 129.36(19) . .
O3 C3 C4 114.96(18) . .
O4 C3 C4 115.61(18) . .
F4 C4 F5 106.81(19) . .
F4 C4 C3 112.34(19) . .
F5 C4 C3 112.40(18) . .
F6 C4 F4 107.4(2) . .
F6 C4 F5 108.4(2) . .
F6 C4 C3 109.23(18) . .
N1 C5 C6 119.33(17) . .
N1 C5 C7 119.03(17) . 2_567
C7 C5 C6 121.64(18) 2_567 .
C5 C6 H6B 109.5 . .
C5 C6 H6A 109.5 . .
C5 C6 H6C 109.5 . .
H6B C6 H6A 109.5 . .
H6B C6 H6C 109.5 . .
H6A C6 H6C 109.5 . .
N1 C7 C5 122.80(18) . 2_567
N1 C7 H7 118.6 . .
C5 C7 H7 118.6 2_567 .

loop_
_geom_bond_atom_site_label_1
_geom_bond_atom_site_label_2
_geom_bond_distance
_geom_bond_site_symmetry_2
Cu1 Cu1 2.7599(5) 2_666
Cu1 O1 1.9659(15) .
Cu1 O2 1.9770(15) 2_666
Cu1 O3 1.9697(15) .
Cu1 O4 1.9795(15) 2_666
Cu1 N1 2.1522(16) .
F1 C2 1.369(14) .
F2 C2 1.250(19) .
F3 C2 1.340(12) .
F4 C4 1.323(3) .
F5 C4 1.327(3) .
F6 C4 1.319(3) .
O1 C1 1.239(2) .
O2 C1 1.245(3) .
O3 C3 1.244(2) .
O4 C3 1.246(2) .
N1 C5 1.344(2) .
N1 C7 1.336(2) .
C1 C2 1.533(3) .
C2 F2A 1.369(12) .
C2 F1A 1.271(13) .
C2 F3A 1.316(10) .
C3 C4 1.536(3) .
C5 C6 1.495(3) .
C5 C7 1.389(3) 2_567
C6 H6B 0.9800 .
C6 H6A 0.9800 .
C6 H6C 0.9800 .
C7 H7 0.9500 .

loop_
_geom_torsion_atom_site_label_1
_geom_torsion_atom_site_label_2
_geom_torsion_atom_site_label_3
_geom_torsion_atom_site_label_4
_geom_torsion
_geom_torsion_site_symmetry_1
_geom_torsion_site_symmetry_2
_geom_torsion_site_symmetry_3
_geom_torsion_site_symmetry_4
Cu1 O1 C1 O2 -3.3(3) . . . .
Cu1 O1 C1 C2 173.97(14) . . . .
Cu1 O2 C1 O1 4.3(3) 2_666 . . .
Cu1 O2 C1 C2 -172.89(15) 2_666 . . .
Cu1 O3 C3 O4 3.1(3) . . . .
Cu1 O3 C3 C4 -173.96(13) . . . .
Cu1 O4 C3 O3 -3.8(3) 2_666 . . .
Cu1 O4 C3 C4 173.21(13) 2_666 . . .
Cu1 N1 C5 C6 -1.1(3) . . . .
Cu1 N1 C5 C7 179.76(13) . . . 2_567
Cu1 N1 C7 C5 -179.76(15) . . . 2_567
O1 C1 C2 F1 149.5(7) . . . .
O1 C1 C2 F2 24.4(19) . . . .
O1 C1 C2 F3 -98.7(14) . . . .
O1 C1 C2 F2A 42.9(7) . . . .
O1 C1 C2 F1A 163.4(13) . . . .
O1 C1 C2 F3A -71.7(12) . . . .
O2 C1 C2 F1 -32.8(7) . . . .
O2 C1 C2 F2 -158.0(19) . . . .
O2 C1 C2 F3 78.9(14) . . . .
O2 C1 C2 F2A -139.4(7) . . . .
O2 C1 C2 F1A -18.9(13) . . . .
O2 C1 C2 F3A 106.0(12) . . . .
O3 C3 C4 F4 -29.6(3) . . . .
O3 C3 C4 F5 -150.12(19) . . . .
O3 C3 C4 F6 89.5(2) . . . .
O4 C3 C4 F4 152.89(19) . . . .
O4 C3 C4 F5 32.4(3) . . . .
O4 C3 C4 F6 -88.0(2) . . . .
C5 N1 C7 C5 0.2(3) . . . 2_567
C7 N1 C5 C6 178.96(19) . . . .
C7 N1 C5 C7 -0.1(3) . . . 2_567
